data_4339303
loop_
_publ_author_name
'Lim, Jeong Hak'
'You, Young Sin'
'Yoo, Houng Sik'
'Yoon, Jung Hee'
'Kim, Jae Il'
'Koh, Eui Kwan'
'Hong, Chang Seop'

_publ_section_title
;
 Bimetallic M(V)(2)Cu(II)(3) (M = Mo, W) coordination complexes based on
 octacyanometalates: structures and magnetic variations tuned by chelated
 tetradentate macrocyclic ligands.
;
_journal_issue 25
_journal_name_full 'Inorganic chemistry'
_journal_page_first 10578
_journal_page_last 10586
_journal_paper_doi 10.1021/ic701243w
_journal_volume 46
_journal_year 2007
_chemical_formula_sum 'C46 H82 Cu3 N28 O5 W2'
_chemical_formula_weight 1665.72
_chemical_name_systematic
;
 ?
;
_space_group_IT_number 2
_symmetry_cell_setting triclinic
_symmetry_space_group_name_Hall '-P 1'
_symmetry_space_group_name_H-M 'P -1'
_atom_sites_solution_hydrogens geom
_atom_sites_solution_primary direct
_atom_sites_solution_secondary difmap
_audit_creation_method SHELXL-97
_cell_angle_alpha 78.342(5)
_cell_angle_beta 83.074(5)
_cell_angle_gamma 69.472(5)
_cell_formula_units_Z 1
_cell_length_a 8.9255(11)
_cell_length_b 10.0938(13)
_cell_length_c 19.549(3)
_cell_measurement_reflns_used 5342
_cell_measurement_temperature 293(2)
_cell_measurement_theta_max 27.903
_cell_measurement_theta_min 2.287
_cell_volume 1613.0(4)
_computing_cell_refinement 'Bruker SMART APEXll'
_computing_data_collection 'Bruker SMART APEXll'
_computing_data_reduction 'Bruker SAINT'
_computing_molecular_graphics WingX
_computing_publication_material WingX
_computing_structure_refinement 'SHELXL-97 (Sheldrick, 1997)'
_computing_structure_solution 'SHELXS-97 (Sheldrick, 1990)'
_diffrn_ambient_temperature 293(2)
_diffrn_measured_fraction_theta_full 0.945
_diffrn_measured_fraction_theta_max 0.945
_diffrn_measurement_device_type 'CCD area detector'
_diffrn_measurement_method 'omega scan'
_diffrn_radiation_monochromator graphite
_diffrn_radiation_source 'fine-focus sealed tube'
_diffrn_radiation_type MoK\a
_diffrn_radiation_wavelength 0.71073
_diffrn_reflns_av_R_equivalents 0.1002
_diffrn_reflns_av_sigmaI/netI 0.1039
_diffrn_reflns_limit_h_max 11
_diffrn_reflns_limit_h_min -11
_diffrn_reflns_limit_k_max 12
_diffrn_reflns_limit_k_min -12
_diffrn_reflns_limit_l_max 23
_diffrn_reflns_limit_l_min -25
_diffrn_reflns_number 21064
_diffrn_reflns_theta_full 28.28
_diffrn_reflns_theta_max 28.28
_diffrn_reflns_theta_min 1.07
_exptl_absorpt_coefficient_mu 4.590
_exptl_absorpt_correction_T_max 0.8746
_exptl_absorpt_correction_T_min 0.6568
_exptl_absorpt_correction_type multi-scan
_exptl_absorpt_process_details sadabs
_exptl_crystal_colour dark-brown
_exptl_crystal_density_diffrn 1.715
_exptl_crystal_density_method 'not measured'
_exptl_crystal_description rod
_exptl_crystal_F_000 829
_exptl_crystal_size_max 0.10
_exptl_crystal_size_mid 0.05
_exptl_crystal_size_min 0.03
_refine_diff_density_max 5.657
_refine_diff_density_min -2.323
_refine_diff_density_rms 0.326
_refine_ls_extinction_method none
_refine_ls_goodness_of_fit_ref 1.065
_refine_ls_hydrogen_treatment mixed
_refine_ls_matrix_type full
_refine_ls_number_parameters 380
_refine_ls_number_reflns 7570
_refine_ls_number_restraints 0
_refine_ls_restrained_S_all 1.065
_refine_ls_R_factor_all 0.0900
_refine_ls_R_factor_gt 0.0693
_refine_ls_shift/su_max 0.000
_refine_ls_shift/su_mean 0.000
_refine_ls_structure_factor_coef Fsqd
_refine_ls_weighting_details 'calc w=1/[\s^2^(Fo^2^)+(0.1037P)^2^+0.0000P] where P=(Fo^2^+2Fc^2^)/3'
_refine_ls_weighting_scheme calc
_refine_ls_wR_factor_gt 0.1662
_refine_ls_wR_factor_ref 0.1779
_reflns_number_gt 5870
_reflns_number_total 7570
_reflns_threshold_expression >2sigma(I)
_cod_data_source_file ic701243w-file001.cif
_cod_data_source_block p-1
_cod_original_sg_symbol_H-M P-1
_cod_database_code 4339303

loop_
_symmetry_equiv_pos_as_xyz
'x, y, z'
'-x, -y, -z'

loop_
_atom_site_label
_atom_site_type_symbol
_atom_site_fract_x
_atom_site_fract_y
_atom_site_fract_z
_atom_site_U_iso_or_equiv
_atom_site_adp_type
_atom_site_occupancy
_atom_site_symmetry_multiplicity
_atom_site_calc_flag
_atom_site_refinement_flags
W1 W 0.32288(4) 0.89696(3) 0.250787(14) 0.03304(13) Uani 1 1 d .
C1 C 0.4827(11) 0.7127(10) 0.3164(5) 0.046(2) Uani 1 1 d .
N1 N 0.5728(11) 0.6153(10) 0.3486(4) 0.058(2) Uani 1 1 d .
C2 C 0.3838(13) 0.9804(10) 0.3328(5) 0.048(2) Uani 1 1 d .
N2 N 0.414(2) 1.0251(13) 0.3768(7) 0.099(4) Uani 1 1 d .
C3 C 0.3075(10) 1.1048(11) 0.1907(4) 0.043(2) Uani 1 1 d .
N3 N 0.3026(12) 1.2144(10) 0.1567(5) 0.062(2) Uani 1 1 d .
C4 C 0.1044(11) 1.0413(9) 0.2927(5) 0.0430(19) Uani 1 1 d .
N4 N -0.0093(11) 1.1197(10) 0.3164(5) 0.061(2) Uani 1 1 d .
C5 C 0.1517(11) 0.9407(10) 0.1726(5) 0.0421(19) Uani 1 1 d .
N5 N 0.0706(12) 0.9636(11) 0.1269(5) 0.061(2) Uani 1 1 d .
C6 C 0.1820(14) 0.7681(11) 0.3038(5) 0.052(2) Uani 1 1 d .
N6 N 0.102(2) 0.7036(14) 0.3344(7) 0.093(4) Uani 1 1 d .
C7 C 0.4103(16) 0.7333(11) 0.1858(5) 0.065(3) Uani 1 1 d .
N7 N 0.4583(17) 0.6443(13) 0.1517(6) 0.104(5) Uani 1 1 d .
C8 C 0.5626(12) 0.8935(13) 0.2128(6) 0.062(3) Uani 1 1 d .
N8 N 0.6839(14) 0.8968(16) 0.1932(7) 0.102(5) Uani 1 1 d .
Cu1 Cu 0.78557(13) 0.35059(13) 0.34224(5) 0.0424(3) Uani 1 1 d .
N9 N 0.6072(10) 0.2690(10) 0.3542(4) 0.0497(19) Uani 1 1 d .
H9 H 0.6531 0.1718 0.3602 0.060 Uiso 1 1 calc R
N10 N 0.7373(9) 0.4070(8) 0.2403(4) 0.0457(18) Uani 1 1 d .
H10 H 0.6661 0.4981 0.2355 0.055 Uiso 1 1 calc R
N11 N 0.9542(10) 0.4460(9) 0.3318(5) 0.0493(18) Uani 1 1 d .
H11 H 0.9014 0.5408 0.3330 0.059 Uiso 1 1 calc R
N12 N 0.8247(10) 0.3008(9) 0.4456(4) 0.0473(18) Uani 1 1 d .
H12 H 0.8823 0.2054 0.4549 0.057 Uiso 1 1 calc R
C9 C 0.5264(12) 0.3160(14) 0.2866(6) 0.062(3) Uani 1 1 d .
H9A H 0.4716 0.2506 0.2823 0.074 Uiso 1 1 calc R
H9B H 0.4476 0.4113 0.2853 0.074 Uiso 1 1 calc R
C10 C 0.6485(14) 0.3174(13) 0.2278(6) 0.061(3) Uani 1 1 d .
H10A H 0.7208 0.2206 0.2257 0.073 Uiso 1 1 calc R
H10B H 0.5968 0.3565 0.1837 0.073 Uiso 1 1 calc R
C11 C 0.8694(14) 0.4120(12) 0.1871(6) 0.060(3) Uani 1 1 d .
H11A H 0.8255 0.4529 0.1415 0.072 Uiso 1 1 calc R
H11B H 0.9418 0.3151 0.1852 0.072 Uiso 1 1 calc R
C12 C 0.9603(16) 0.4995(13) 0.2036(6) 0.067(3) Uani 1 1 d .
H12A H 0.8847 0.5932 0.2095 0.080 Uiso 1 1 calc R
H12B H 1.0319 0.5140 0.1635 0.080 Uiso 1 1 calc R
C13 C 1.0583(13) 0.4381(13) 0.2677(6) 0.060(3) Uani 1 1 d .
H13A H 1.1228 0.3388 0.2662 0.071 Uiso 1 1 calc R
H13B H 1.1301 0.4912 0.2678 0.071 Uiso 1 1 calc R
C14 C 1.0443(13) 0.3854(13) 0.3965(6) 0.059(3) Uani 1 1 d .
H14A H 1.1047 0.4455 0.4021 0.070 Uiso 1 1 calc R
H14B H 1.1189 0.2899 0.3934 0.070 Uiso 1 1 calc R
C15 C 0.9267(16) 0.3789(15) 0.4579(6) 0.072(3) Uani 1 1 d .
H15A H 0.9840 0.3308 0.5000 0.086 Uiso 1 1 calc R
H15B H 0.8611 0.4755 0.4645 0.086 Uiso 1 1 calc R
C16 C 0.6822(16) 0.3267(15) 0.4947(6) 0.068(3) Uani 1 1 d .
H16A H 0.6237 0.4290 0.4891 0.082 Uiso 1 1 calc R
H16B H 0.7165 0.2944 0.5423 0.082 Uiso 1 1 calc R
C17 C 0.5715(17) 0.2493(15) 0.4829(7) 0.072(3) Uani 1 1 d .
H17A H 0.6332 0.1482 0.4851 0.086 Uiso 1 1 calc R
H17B H 0.4899 0.2573 0.5209 0.086 Uiso 1 1 calc R
C18 C 0.4900(13) 0.3030(14) 0.4150(6) 0.063(3) Uani 1 1 d .
H18A H 0.4090 0.2591 0.4156 0.076 Uiso 1 1 calc R
H18B H 0.4370 0.4061 0.4099 0.076 Uiso 1 1 calc R
Cu2 Cu 0.0000 1.0000 0.0000 0.0367(3) Uani 1 2 d S
N13 N -0.0927(9) 1.2153(9) -0.0014(4) 0.0431(16) Uani 1 1 d .
H13 H -0.1230 1.2572 -0.0456 0.052 Uiso 1 1 calc R
N14 N -0.2168(8) 0.9939(8) 0.0400(4) 0.0398(15) Uani 1 1 d .
H14 H -0.2069 0.9647 0.0870 0.048 Uiso 1 1 calc R
C19 C 0.1653(13) 1.2577(12) -0.0281(6) 0.056(2) Uani 1 1 d .
H19A H 0.2198 1.3196 -0.0187 0.067 Uiso 1 1 calc R
H19B H 0.1390 1.2860 -0.0768 0.067 Uiso 1 1 calc R
C20 C 0.0139(14) 1.2828(11) 0.0160(6) 0.056(2) Uani 1 1 d .
H20A H 0.0397 1.2469 0.0646 0.068 Uiso 1 1 calc R
H20B H -0.0421 1.3854 0.0113 0.068 Uiso 1 1 calc R
C21 C -0.2397(12) 1.2387(12) 0.0443(6) 0.054(2) Uani 1 1 d .
H21A H -0.3078 1.3385 0.0344 0.065 Uiso 1 1 calc R
H21B H -0.2131 1.2162 0.0929 0.065 Uiso 1 1 calc R
C22 C -0.3263(10) 1.1430(11) 0.0310(5) 0.047(2) Uani 1 1 d .
H22A H -0.4189 1.1507 0.0635 0.057 Uiso 1 1 calc R
H22B H -0.3633 1.1726 -0.0161 0.057 Uiso 1 1 calc R
C23 C -0.2801(12) 0.8957(12) 0.0173(5) 0.051(2) Uani 1 1 d .
H23A H -0.3017 0.9273 -0.0318 0.061 Uiso 1 1 calc R
H23B H -0.3807 0.8990 0.0433 0.061 Uiso 1 1 calc R
O1 O 0.3108(16) 0.4905(13) 0.0798(7) 0.114(4) Uani 1 1 d .
O2 O 0.783(3) 0.882(4) 0.4023(15) 0.289(17) Uani 1 1 d .
O3 O 0.096(4) 0.027(3) 0.4939(17) 0.131(9) Uiso 0.50 1 d P

loop_
_atom_site_aniso_label
_atom_site_aniso_U_11
_atom_site_aniso_U_22
_atom_site_aniso_U_33
_atom_site_aniso_U_23
_atom_site_aniso_U_13
_atom_site_aniso_U_12
W1 0.04103(19) 0.0340(2) 0.02134(17) -0.01142(12) 0.00056(11) -0.00630(13)
C1 0.052(5) 0.047(5) 0.034(4) -0.021(4) 0.006(4) -0.004(4)
N1 0.067(5) 0.053(5) 0.035(4) -0.008(3) -0.011(4) 0.005(4)
C2 0.071(6) 0.050(5) 0.035(4) -0.017(4) -0.011(4) -0.027(5)
N2 0.155(12) 0.078(8) 0.075(8) -0.024(6) -0.045(8) -0.034(8)
C3 0.037(4) 0.057(6) 0.029(4) -0.018(4) 0.002(3) -0.005(4)
N3 0.075(6) 0.047(5) 0.055(5) 0.005(4) 0.002(4) -0.018(5)
C4 0.054(5) 0.034(5) 0.037(4) -0.009(3) 0.009(4) -0.013(4)
N4 0.060(5) 0.048(5) 0.067(6) -0.018(4) 0.013(4) -0.009(4)
C5 0.048(5) 0.044(5) 0.035(4) -0.010(3) -0.002(3) -0.015(4)
N5 0.072(6) 0.072(6) 0.050(5) -0.009(4) -0.015(4) -0.035(5)
C6 0.073(7) 0.041(5) 0.041(5) -0.012(4) -0.007(5) -0.015(5)
N6 0.156(12) 0.082(8) 0.065(7) -0.009(6) 0.006(7) -0.075(9)
C7 0.092(8) 0.048(6) 0.040(5) -0.021(4) -0.031(5) 0.009(5)
N7 0.137(11) 0.078(8) 0.069(7) -0.049(6) -0.049(7) 0.033(7)
C8 0.041(5) 0.058(7) 0.059(6) 0.013(5) 0.010(4) 0.001(4)
N8 0.060(7) 0.127(11) 0.081(8) 0.009(8) 0.027(6) -0.010(7)
Cu1 0.0423(5) 0.0600(7) 0.0291(5) -0.0159(4) 0.0016(4) -0.0190(5)
N9 0.050(4) 0.065(5) 0.041(4) -0.023(4) 0.012(3) -0.024(4)
N10 0.054(4) 0.045(4) 0.034(4) -0.020(3) 0.001(3) -0.006(3)
N11 0.048(4) 0.049(5) 0.056(5) -0.015(4) -0.002(4) -0.022(4)
N12 0.053(4) 0.051(5) 0.034(4) -0.013(3) -0.004(3) -0.009(4)
C9 0.045(5) 0.081(8) 0.071(7) -0.035(6) -0.010(5) -0.022(5)
C10 0.071(7) 0.067(7) 0.050(6) -0.021(5) -0.022(5) -0.019(5)
C11 0.070(7) 0.055(6) 0.042(5) -0.013(4) 0.011(5) -0.008(5)
C12 0.086(8) 0.054(7) 0.051(6) -0.006(5) 0.028(6) -0.023(6)
C13 0.056(6) 0.066(7) 0.066(7) -0.030(5) 0.012(5) -0.027(5)
C14 0.049(5) 0.069(7) 0.063(7) -0.023(5) -0.014(5) -0.017(5)
C15 0.071(7) 0.093(9) 0.053(6) -0.029(6) -0.015(6) -0.016(6)
C16 0.081(8) 0.086(8) 0.033(5) -0.022(5) 0.010(5) -0.020(6)
C17 0.087(8) 0.080(9) 0.055(7) -0.020(6) 0.028(6) -0.042(7)
C18 0.053(6) 0.079(8) 0.071(7) -0.045(6) 0.016(5) -0.028(5)
Cu2 0.0327(6) 0.0429(8) 0.0374(7) -0.0146(6) 0.0064(5) -0.0147(6)
N13 0.046(4) 0.053(5) 0.034(4) -0.015(3) 0.000(3) -0.018(3)
N14 0.040(3) 0.052(5) 0.030(3) -0.008(3) 0.003(3) -0.020(3)
C19 0.061(6) 0.055(6) 0.062(6) -0.006(5) -0.001(5) -0.035(5)
C20 0.068(6) 0.045(6) 0.057(6) -0.019(4) -0.003(5) -0.014(5)
C21 0.044(5) 0.065(7) 0.051(6) -0.025(5) 0.010(4) -0.011(4)
C22 0.032(4) 0.058(6) 0.047(5) -0.016(4) 0.004(3) -0.007(4)
C23 0.051(5) 0.071(7) 0.042(5) -0.012(4) -0.006(4) -0.031(5)
O1 0.123(9) 0.108(9) 0.112(9) 0.045(7) -0.045(8) -0.064(7)
O2 0.120(15) 0.55(5) 0.22(3) -0.09(3) -0.008(15) -0.12(2)

loop_
_atom_type_symbol
_atom_type_description
_atom_type_scat_dispersion_real
_atom_type_scat_dispersion_imag
_atom_type_scat_source
C C 0.0033 0.0016 'International Tables Vol C Tables 4.2.6.8 and 6.1.1.4'
H H 0.0000 0.0000 'International Tables Vol C Tables 4.2.6.8 and 6.1.1.4'
N N 0.0061 0.0033 'International Tables Vol C Tables 4.2.6.8 and 6.1.1.4'
O O 0.0106 0.0060 'International Tables Vol C Tables 4.2.6.8 and 6.1.1.4'
Cu Cu 0.3201 1.2651 'International Tables Vol C Tables 4.2.6.8 and 6.1.1.4'
W W -0.8490 6.8722 'International Tables Vol C Tables 4.2.6.8 and 6.1.1.4'

loop_
_geom_angle_atom_site_label_1
_geom_angle_atom_site_label_2
_geom_angle_atom_site_label_3
_geom_angle
_geom_angle_site_symmetry_1
_geom_angle_site_symmetry_3
C6 W1 C3 143.5(4) . .
C6 W1 C2 104.4(4) . .
C3 W1 C2 83.2(3) . .
C6 W1 C7 83.8(5) . .
C3 W1 C7 111.0(4) . .
C2 W1 C7 144.1(4) . .
C6 W1 C5 80.1(4) . .
C3 W1 C5 74.1(3) . .
C2 W1 C5 144.3(4) . .
C7 W1 C5 71.1(4) . .
C6 W1 C4 72.9(4) . .
C3 W1 C4 76.1(3) . .
C2 W1 C4 71.7(4) . .
C7 W1 C4 142.5(4) . .
C5 W1 C4 76.2(3) . .
C6 W1 C8 144.6(4) . .
C3 W1 C8 71.5(4) . .
C2 W1 C8 80.2(5) . .
C7 W1 C8 74.1(5) . .
C5 W1 C8 116.8(4) . .
C4 W1 C8 139.1(4) . .
C6 W1 C1 72.9(4) . .
C3 W1 C1 142.0(4) . .
C2 W1 C1 73.9(4) . .
C7 W1 C1 75.6(3) . .
C5 W1 C1 138.9(3) . .
C4 W1 C1 122.4(3) . .
C8 W1 C1 75.0(4) . .
N1 C1 W1 176.8(9) . .
N2 C2 W1 178.9(12) . .
N3 C3 W1 177.7(8) . .
N4 C4 W1 177.7(9) . .
N5 C5 W1 174.4(9) . .
N6 C6 W1 176.7(10) . .
N7 C7 W1 179.1(9) . .
N8 C8 W1 177.5(13) . .
N9 Cu1 N10 85.9(3) . .
N9 Cu1 N12 93.2(3) . .
N10 Cu1 N12 177.4(3) . .
N9 Cu1 N11 176.0(3) . .
N10 Cu1 N11 94.2(4) . .
N12 Cu1 N11 86.4(4) . .
C9 N9 C18 111.8(8) . .
C9 N9 Cu1 106.9(7) . .
C18 N9 Cu1 116.4(6) . .
C10 N10 C11 113.3(8) . .
C10 N10 Cu1 106.4(7) . .
C11 N10 Cu1 119.1(7) . .
C13 N11 C14 113.1(8) . .
C13 N11 Cu1 117.2(6) . .
C14 N11 Cu1 105.3(7) . .
C15 N12 C16 110.4(9) . .
C15 N12 Cu1 107.2(7) . .
C16 N12 Cu1 117.1(7) . .
C10 C9 N9 109.2(8) . .
N10 C10 C9 107.5(8) . .
N10 C11 C12 111.4(9) . .
C11 C12 C13 116.3(10) . .
N11 C13 C12 110.9(9) . .
N11 C14 C15 108.6(9) . .
N12 C15 C14 109.6(9) . .
N12 C16 C17 112.1(9) . .
C18 C17 C16 115.3(10) . .
N9 C18 C17 111.3(9) . .
N14 Cu2 N14 180.0(4) 2_575 .
N14 Cu2 N13 93.6(3) 2_575 .
N14 Cu2 N13 86.4(3) . .
N14 Cu2 N13 86.4(3) 2_575 2_575
N14 Cu2 N13 93.6(3) . 2_575
N13 Cu2 N13 180.0(4) . 2_575
C20 N13 C21 112.9(8) . .
C20 N13 Cu2 116.6(6) . .
C21 N13 Cu2 105.8(6) . .
C23 N14 C22 113.5(7) . .
C23 N14 Cu2 118.3(6) . .
C22 N14 Cu2 106.7(6) . .
C20 C19 C23 115.2(9) . 2_575
N13 C20 C19 114.1(8) . .
N13 C21 C22 108.6(7) . .
N14 C22 C21 109.2(7) . .
N14 C23 C19 112.3(8) . 2_575

loop_
_geom_bond_atom_site_label_1
_geom_bond_atom_site_label_2
_geom_bond_distance
_geom_bond_site_symmetry_2
W1 C6 2.152(12) .
W1 C3 2.154(11) .
W1 C2 2.157(8) .
W1 C7 2.158(9) .
W1 C5 2.165(9) .
W1 C4 2.169(9) .
W1 C8 2.169(11) .
W1 C1 2.181(10) .
C1 N1 1.152(12) .
C2 N2 1.146(13) .
C3 N3 1.159(13) .
C4 N4 1.158(12) .
C5 N5 1.153(12) .
C6 N6 1.168(16) .
C7 N7 1.157(13) .
C8 N8 1.113(15) .
Cu1 N9 2.004(8) .
Cu1 N10 2.014(7) .
Cu1 N12 2.023(8) .
Cu1 N11 2.024(8) .
N9 C9 1.493(14) .
N9 C18 1.497(12) .
N10 C10 1.465(13) .
N10 C11 1.484(13) .
N11 C13 1.466(14) .
N11 C14 1.485(13) .
N12 C15 1.464(15) .
N12 C16 1.478(14) .
C9 C10 1.488(17) .
C11 C12 1.492(18) .
C12 C13 1.514(18) .
C14 C15 1.504(17) .
C16 C17 1.520(19) .
C17 C18 1.499(18) .
Cu2 N14 2.015(7) 2_575
Cu2 N14 2.015(7) .
Cu2 N13 2.032(8) .
Cu2 N13 2.032(8) 2_575
N13 C20 1.453(13) .
N13 C21 1.470(12) .
N14 C23 1.459(12) .
N14 C22 1.468(12) .
C19 C20 1.483(15) .
C19 C23 1.517(16) 2_575
C21 C22 1.507(15) .
C23 C19 1.517(16) 2_575
